data_7720517
loop_
_publ_author_name
'Levina, Anastasia A.'
'Shmelev, Maxim A.'
'Lalov, Andrey V.'
'Chistyakov, Aleksandr S.'
'Voronina, Julia K.'
'Varaksina, Evgeniya A.'
'Taydakov, Ilya V.'
'Sidorov, Alexey A.'
'Eremenko, Igor L.'

_publ_section_title
;
 Effect of combining 1-naphthoate and pentafluorobenzoate anions in
 Eu(III) compounds on their structure and photoluminescent properties.
;
_journal_issue 3
_journal_name_full 'Dalton transactions (Cambridge, England : 2003)'
_journal_page_first 1417
_journal_page_last 1435
_journal_paper_doi 10.1039/d5dt02665b
_journal_volume 55
_journal_year 2026
_chemical_formula_moiety 'C74 H34 Eu2 F20 N4 O14, 2(C2 H3 N)'
_chemical_formula_sum 'C78 H40 Eu2 F20 N6 O14'
_chemical_formula_weight 1969.08
_space_group_crystal_system monoclinic
_space_group_IT_number 4
_space_group_name_Hall 'P 2yb'
_space_group_name_H-M_alt 'P 1 21 1'
_atom_sites_solution_hydrogens mixed
_atom_sites_solution_primary dual
_audit_creation_date 2025-06-30
_audit_creation_method
;
Olex2 1.5
(compiled 2025.05.31 svn.r86d253d1 for OlexSys, GUI svn.r7254)
;
_audit_update_record
;
2025-07-05 deposited with the CCDC.	2025-12-16 downloaded from the CCDC.
;
_cell_angle_alpha 90
_cell_angle_beta 90.933(2)
_cell_angle_gamma 90
_cell_formula_units_Z 2
_cell_length_a 10.8897(6)
_cell_length_b 21.7447(12)
_cell_length_c 15.3415(8)
_cell_measurement_reflns_used 8470
_cell_measurement_temperature 150
_cell_measurement_theta_max 29.95
_cell_measurement_theta_min 2.30
_cell_volume 3632.3(3)
_computing_cell_refinement 'SAINT V8.35A (?, 2016)'
_computing_data_reduction 'SAINT V8.35A (?, 2016)'
_computing_molecular_graphics 'Olex2 1.5 (Dolomanov et al., 2009)'
_computing_publication_material 'Olex2 1.5 (Dolomanov et al., 2009)'
_computing_structure_refinement 'XL  (Sheldrick, 2008)'
_computing_structure_solution 'SHELXT 2014/4 (Sheldrick, 2014)'
_diffrn_ambient_temperature 150
_diffrn_measured_fraction_theta_full 0.999
_diffrn_measured_fraction_theta_max 0.996
_diffrn_measurement_device_type 'Bruker APEX-II CCD'
_diffrn_measurement_method '\f and \w scans'
_diffrn_radiation_type MoK\a
_diffrn_radiation_wavelength 0.71073
_diffrn_reflns_av_R_equivalents 0.0566
_diffrn_reflns_av_unetI/netI 0.1057
_diffrn_reflns_Laue_measured_fraction_full 0.999
_diffrn_reflns_Laue_measured_fraction_max 0.996
_diffrn_reflns_limit_h_max 15
_diffrn_reflns_limit_h_min -10
_diffrn_reflns_limit_k_max 31
_diffrn_reflns_limit_k_min -30
_diffrn_reflns_limit_l_max 21
_diffrn_reflns_limit_l_min -21
_diffrn_reflns_number 38071
_diffrn_reflns_point_group_measured_fraction_full 0.961
_diffrn_reflns_point_group_measured_fraction_max 0.931
_diffrn_reflns_theta_full 25.242
_diffrn_reflns_theta_max 30.546
_diffrn_reflns_theta_min 1.873
_diffrn_source_current 30.0
_diffrn_source_power 1.5
_diffrn_source_voltage 50.0
_diffrn_standards_number 0
_exptl_absorpt_coefficient_mu 1.835
_exptl_absorpt_correction_T_max 0.0998
_exptl_absorpt_correction_T_min 0.0658
_exptl_absorpt_correction_type multi-scan
_exptl_absorpt_process_details
;
SADABS-2014/5 (Bruker,2014/5) was used for absorption correction.
wR2(int) was 0.0785 before and 0.0681 after correction.
The Ratio of minimum to maximum transmission is 0.6593.
The \l/2 correction factor is 0.00150.
;
_exptl_crystal_colour colourless
_exptl_crystal_colour_primary colourless
_exptl_crystal_density_diffrn 1.800
_exptl_crystal_description block
_exptl_crystal_F_000 1936
_exptl_crystal_size_max 0.05
_exptl_crystal_size_mid 0.05
_exptl_crystal_size_min 0.05
_refine_diff_density_max 1.200
_refine_diff_density_min -1.749
_refine_diff_density_rms 0.150
_refine_ls_abs_structure_details
;
 Flack x determined using 5878 quotients [(I+)-(I-)]/[(I+)+(I-)]
 (Parsons, Flack and Wagner, Acta Cryst. B69 (2013) 249-259).
;
_refine_ls_abs_structure_Flack 0.015(9)
_refine_ls_extinction_method none
_refine_ls_goodness_of_fit_ref 0.845
_refine_ls_hydrogen_treatment constr
_refine_ls_matrix_type full
_refine_ls_number_parameters 1071
_refine_ls_number_reflns 20697
_refine_ls_number_restraints 3
_refine_ls_restrained_S_all 0.867
_refine_ls_R_factor_all 0.0703
_refine_ls_R_factor_gt 0.0567
_refine_ls_shift/su_max 0.001
_refine_ls_shift/su_mean 0.000
_refine_ls_structure_factor_coef Fsqd
_refine_ls_weighting_details 'w=1/[\s^2^(Fo^2^)+(0.1000P)^2^] where P=(Fo^2^+2Fc^2^)/3'
_refine_ls_weighting_scheme calc
_refine_ls_wR_factor_gt 0.1343
_refine_ls_wR_factor_ref 0.1486
_reflns_Friedel_coverage 0.825
_reflns_Friedel_fraction_full 0.921
_reflns_Friedel_fraction_max 0.863
_reflns_number_gt 17609
_reflns_number_total 20697
_reflns_threshold_expression 'I > 2\s(I)'
_cod_data_source_file d5dt02665b2.cif
_cod_data_source_block 502
_cod_database_code 7720517
_shelx_shelxl_version_number 2014/7
_shelx_space_group_comment
;
The symmetry employed for this shelxl refinement is uniquely defined
by the following loop, which should always be used as a source of
symmetry information in preference to the above space-group names.
They are only intended as comments.
;
_shelx_estimated_absorpt_t_max 0.914
_shelx_estimated_absorpt_t_min 0.914
_olex2_refinement_description
;
1. Fixed Uiso
 At 1.2 times of:
  All C(H) groups
 At 1.5 times of:
  All C(H,H,H) groups, All O(H,H) groups
2. Restrained distances
 Eu1-H1A \\sim Eu1-H1B
 with sigma of 0.02
 Eu2-H2A \\sim Eu2-H2B
 with sigma of 0.02
3. Uiso/Uaniso restraints and constraints
Uanis(C3S) = Uanis(C4S)
Uanis(C1S) = Uanis(C2S)
4.a Riding coordinates:
 O2(H2A,H2B), O1(H1A,H1B)
4.b Aromatic/amide H refined with riding coordinates:
 C72(H72), C71(H71), C65(H65), C49(H49), C63(H63), C70(H70), C43(H43),
 C52(H52), C64(H64), C62(H62), C50(H50), C73(H73), C53(H53), C17(H17), C51(H51),
  C46(H46), C48(H48), C74(H74), C58(H58), C60(H60), C24(H24), C22(H22),
 C44(H44), C61(H61), C45(H45), C25(H25), C23(H23), C59(H59), C19(H19), C18(H18)
4.c Idealised Me refined as rotating group:
 C2S(H2SA,H2SB,H2SC), C4S(H4SA,H4SB,H4SC)
;
_olex2_submission_special_instructions 'No special instructions were received'

loop_
_space_group_symop_operation_xyz
'x, y, z'
'-x, y+1/2, -z'

loop_
_atom_site_label
_atom_site_type_symbol
_atom_site_fract_x
_atom_site_fract_y
_atom_site_fract_z
_atom_site_U_iso_or_equiv
_atom_site_adp_type
_atom_site_occupancy
_atom_site_site_symmetry_order
_atom_site_calc_flag
_atom_site_refinement_flags_posn
_atom_site_refinement_flags_adp
_atom_site_refinement_flags_occupancy
_atom_site_disorder_assembly
_atom_site_disorder_group
Eu2 Eu 0.20613(4) 0.55884(2) 0.56498(3) 0.01451(10) Uani 1 1 d D . . . .
Eu1 Eu 0.49392(4) 0.44864(2) 0.63969(3) 0.01385(10) Uani 1 1 d D . . . .
F3 F 0.9404(5) 0.4501(4) 0.3845(3) 0.0270(13) Uani 1 1 d . . . . .
O8 O 0.2500(7) 0.4782(3) 0.6604(4) 0.0212(15) Uani 1 1 d . . . . .
F4 F 0.9574(6) 0.4504(4) 0.2134(4) 0.0328(14) Uani 1 1 d . . . . .
O11 O 0.2264(7) 0.4680(3) 0.4738(4) 0.0201(15) Uani 1 1 d . . . . .
F35 F 0.2182(7) 0.4258(3) 0.2997(4) 0.0338(16) Uani 1 1 d . . . . .
F7 F 0.5124(6) 0.4082(4) 0.3543(4) 0.0326(18) Uani 1 1 d . . . . .
F10 F 0.4936(7) 0.7069(4) 0.6552(5) 0.0373(18) Uani 1 1 d . . . . .
F38 F 0.1511(8) 0.2007(3) 0.4444(5) 0.0413(19) Uani 1 1 d . . . . .
F6 F 0.5363(6) 0.4074(4) 0.1819(4) 0.0353(17) Uani 1 1 d . . . . .
F30 F -0.0612(7) 0.5753(4) 1.0902(4) 0.0392(19) Uani 1 1 d . . . . .
F39 F 0.2283(8) 0.2938(4) 0.5458(5) 0.0381(18) Uani 1 1 d . . . . .
O4 O 0.8095(6) 0.4413(4) 0.5222(4) 0.0215(15) Uani 1 1 d . . . . .
O12 O 0.3594(6) 0.4015(3) 0.5353(4) 0.0183(14) Uani 1 1 d . . . . .
F5 F 0.7576(6) 0.4302(4) 0.1100(4) 0.0327(17) Uani 1 1 d . . . . .
F36 F 0.1367(9) 0.3317(4) 0.2019(5) 0.048(2) Uani 1 1 d . . . . .
O7 O 0.3396(7) 0.4043(4) 0.7360(5) 0.0203(14) Uani 1 1 d . . . . .
N4 N 0.1233(8) 0.6002(4) 0.4135(5) 0.0191(16) Uani 1 1 d . . . . .
O3 O 0.6082(7) 0.4244(4) 0.5091(5) 0.0212(15) Uani 1 1 d . . . . .
O14 O 0.4541(7) 0.5291(3) 0.5467(5) 0.0212(15) Uani 1 1 d . . . . .
O10 O -0.1136(7) 0.5714(4) 0.6780(5) 0.0230(16) Uani 1 1 d . . . . .
F32 F 0.1866(7) 0.5999(5) 0.8464(5) 0.052(3) Uani 1 1 d . . . . .
F14 F 0.4668(7) 0.5829(3) 0.9072(4) 0.0308(15) Uani 1 1 d . . . . .
O6 O 0.3433(6) 0.6048(3) 0.6686(5) 0.0200(14) Uani 1 1 d . . . . .
F37 F 0.1041(8) 0.2198(4) 0.2723(5) 0.048(2) Uani 1 1 d . . . . .
O13 O 0.3605(7) 0.5979(3) 0.4653(5) 0.0200(14) Uani 1 1 d . . . . .
O2 O 0.0000(7) 0.5235(4) 0.5453(5) 0.0227(15) Uani 1 1 d . . . . .
H2A H -0.0369 0.5391 0.5884 0.034 Uiso 1 1 d DR U . . .
H2B H -0.0554 0.5036 0.5177 0.034 Uiso 1 1 d DR U . . .
N3 N 0.1582(8) 0.6747(4) 0.5529(6) 0.0217(17) Uani 1 1 d . . . . .
O9 O 0.0881(7) 0.5878(4) 0.6914(4) 0.0218(15) Uani 1 1 d . . . . .
F11 F 0.5790(9) 0.7992(4) 0.7535(6) 0.052(2) Uani 1 1 d . . . . .
O5 O 0.4737(7) 0.5370(3) 0.7321(4) 0.0200(14) Uani 1 1 d . . . . .
F28 F -0.2454(6) 0.5712(4) 0.8156(4) 0.037(2) Uani 1 1 d . . . . .
F29 F -0.2610(6) 0.5652(5) 0.9859(4) 0.0415(19) Uani 1 1 d . . . . .
F12 F 0.6121(9) 0.7849(4) 0.9283(7) 0.060(3) Uani 1 1 d . . . . .
C72 C 0.1143(9) 0.5642(6) 0.3443(6) 0.021(2) Uani 1 1 d . . . . .
H72 H 0.1209 0.5220 0.3529 0.026 Uiso 1 1 calc R U . . .
C68 C 0.1118(9) 0.6613(5) 0.4016(6) 0.0185(18) Uani 1 1 d . . . . .
C71 C 0.0955(10) 0.5853(5) 0.2587(7) 0.024(2) Uani 1 1 d . . . . .
H71 H 0.0931 0.5585 0.2114 0.029 Uiso 1 1 calc R U . . .
F13 F 0.5584(8) 0.6753(4) 1.0035(5) 0.051(2) Uani 1 1 d . . . . .
C16 C 0.1380(10) 0.4338(5) 0.7775(7) 0.020(2) Uani 1 1 d . . . . .
N2 N 0.5771(8) 0.4103(4) 0.7926(5) 0.0166(16) Uani 1 1 d . . . . .
C33 C 0.2750(9) 0.4167(5) 0.4840(6) 0.0193(19) Uani 1 1 d . . . . .
C65 C 0.1215(11) 0.8018(5) 0.5411(8) 0.028(2) Uani 1 1 d . . . . .
H65 H 0.1087 0.8440 0.5376 0.034 Uiso 1 1 calc R U . . .
C49 C 0.7769(11) 0.6001(6) 0.4075(10) 0.035(3) Uani 1 1 d . . . . .
H49 H 0.8520 0.6110 0.4328 0.042 Uiso 1 1 calc R U . . .
C42 C 0.5470(9) 0.5676(5) 0.3317(6) 0.0190(19) Uani 1 1 d . . . . .
C36 C 0.1584(11) 0.3241(6) 0.2873(8) 0.029(3) Uani 1 1 d . . . . .
O1 O 0.6979(7) 0.4883(4) 0.6581(4) 0.0213(15) Uani 1 1 d . . . . .
H1A H 0.7340 0.4731 0.6143 0.032 Uiso 1 1 d DR U . . .
H1B H 0.7531 0.5091 0.6844 0.032 Uiso 1 1 d DR U . . .
F31 F 0.1637(7) 0.5961(5) 1.0178(5) 0.057(3) Uani 1 1 d . . . . .
C3 C 0.8359(8) 0.4407(5) 0.3390(6) 0.0166(18) Uani 1 1 d . . . . .
C7 C 0.6228(10) 0.4191(6) 0.3245(7) 0.023(2) Uani 1 1 d . . . . .
C15 C 0.2509(9) 0.4388(4) 0.7223(6) 0.0178(19) Uani 1 1 d . . . . .
C40 C 0.4519(9) 0.5656(5) 0.4820(6) 0.0182(19) Uani 1 1 d . . . . .
C63 C 0.1721(10) 0.7111(5) 0.6228(7) 0.023(2) Uani 1 1 d . . . . .
H63 H 0.1957 0.6935 0.6758 0.027 Uiso 1 1 calc R U . . .
C70 C 0.0808(10) 0.6481(5) 0.2482(7) 0.025(2) Uani 1 1 d . . . . .
H70 H 0.0664 0.6640 0.1927 0.030 Uiso 1 1 calc R U . . .
C66 C 0.1096(10) 0.7645(5) 0.4663(7) 0.023(2) Uani 1 1 d . . . . .
C67 C 0.1261(9) 0.7007(5) 0.4764(6) 0.019(2) Uani 1 1 d . . . . .
C43 C 0.4356(9) 0.5479(5) 0.2898(7) 0.021(2) Uani 1 1 d . . . . .
H43 H 0.3684 0.5370 0.3231 0.025 Uiso 1 1 calc R U . . .
C52 C 0.5755(10) 0.2353(6) 0.5841(7) 0.026(2) Uani 1 1 d . . . . .
H52 H 0.5713 0.2115 0.5338 0.031 Uiso 1 1 calc R U . . .
C35 C 0.1997(10) 0.3716(5) 0.3392(7) 0.022(2) Uani 1 1 d . . . . .
C69 C 0.0873(12) 0.6882(6) 0.3197(8) 0.030(3) Uani 1 1 d . . . . .
C41 C 0.5633(10) 0.5718(5) 0.4238(7) 0.020(2) Uani 1 1 d . . . . .
C34 C 0.2255(10) 0.3641(5) 0.4266(6) 0.0204(19) Uani 1 1 d . . . . .
C2 C 0.7245(10) 0.4301(5) 0.3788(7) 0.021(2) Uani 1 1 d . . . . .
C64 C 0.1524(11) 0.7747(5) 0.6192(7) 0.025(2) Uani 1 1 d . . . . .
H64 H 0.1602 0.7984 0.6694 0.030 Uiso 1 1 calc R U . . .
C4 C 0.8480(9) 0.4406(6) 0.2498(6) 0.023(2) Uani 1 1 d . . . . .
C39 C 0.2085(10) 0.3051(5) 0.4615(7) 0.023(2) Uani 1 1 d . . . . .
C62 C 0.6381(10) 0.2217(5) 0.8241(7) 0.025(2) Uani 1 1 d . . . . .
H62 H 0.6519 0.1798 0.8305 0.030 Uiso 1 1 calc R U . . .
C50 C 0.6748(10) 0.5856(6) 0.4604(8) 0.028(2) Uani 1 1 d . . . . .
H50 H 0.6843 0.5855 0.5207 0.034 Uiso 1 1 calc R U . . .
C47 C 0.6484(11) 0.5828(5) 0.2789(7) 0.025(2) Uani 1 1 d . . . . .
C6 C 0.6342(9) 0.4181(5) 0.2347(6) 0.022(2) Uani 1 1 d . . . . .
C73 C 0.0722(10) 0.7531(6) 0.3110(8) 0.029(2) Uani 1 1 d . . . . .
H73 H 0.0557 0.7702 0.2564 0.034 Uiso 1 1 calc R U . . .
N1 N 0.5592(8) 0.3354(4) 0.6501(5) 0.0190(16) Uani 1 1 d . . . . .
C27 C -0.0272(9) 0.5846(5) 0.8207(6) 0.0167(18) Uani 1 1 d . . . . .
C26 C -0.0174(9) 0.5818(5) 0.7218(7) 0.0181(18) Uani 1 1 d . . . . .
C53 C 0.6047(10) 0.2104(5) 0.6640(8) 0.026(2) Uani 1 1 d . . . . .
H53 H 0.6195 0.1684 0.6683 0.031 Uiso 1 1 calc R U . . .
C17 C 0.0237(10) 0.4284(5) 0.7365(7) 0.024(2) Uani 1 1 d . . . . .
H17 H 0.0170 0.4309 0.6761 0.029 Uiso 1 1 calc R U . . .
C5 C 0.7448(11) 0.4298(5) 0.1978(6) 0.026(2) Uani 1 1 d . . . . .
C51 C 0.5526(9) 0.2985(5) 0.5825(6) 0.0199(19) Uani 1 1 d . . . . .
H51 H 0.5308 0.3159 0.5290 0.024 Uiso 1 1 calc R U . . .
C21 C 0.1487(10) 0.4328(5) 0.8703(7) 0.023(2) Uani 1 1 d . . . . .
C46 C 0.6349(12) 0.5799(6) 0.1860(7) 0.033(3) Uani 1 1 d . . . . .
H46 H 0.7010 0.5901 0.1512 0.040 Uiso 1 1 calc R U . . .
C37 C 0.1442(12) 0.2660(6) 0.3230(8) 0.033(3) Uani 1 1 d . . . . .
C30 C -0.0490(11) 0.5791(6) 1.0039(7) 0.028(2) Uani 1 1 d . . . . .
C48 C 0.7628(12) 0.5978(6) 0.3197(8) 0.032(3) Uani 1 1 d . . . . .
H48 H 0.8300 0.6062 0.2850 0.039 Uiso 1 1 calc R U . . .
C55 C 0.5874(10) 0.3096(5) 0.7293(7) 0.020(2) Uani 1 1 d . . . . .
C28 C -0.1393(9) 0.5771(5) 0.8619(7) 0.022(2) Uani 1 1 d . . . . .
C74 C 0.0818(12) 0.7895(6) 0.3814(8) 0.031(3) Uani 1 1 d . . . . .
H74 H 0.0702 0.8317 0.3753 0.037 Uiso 1 1 calc R U . . .
C58 C 0.6171(10) 0.3631(5) 0.9600(7) 0.025(2) Uani 1 1 d . . . . .
H58 H 0.6282 0.3478 1.0162 0.030 Uiso 1 1 calc R U . . .
C60 C 0.5826(8) 0.4463(6) 0.8626(6) 0.0189(17) Uani 1 1 d . . . . .
H60 H 0.5747 0.4885 0.8546 0.023 Uiso 1 1 calc R U . . .
C10 C 0.5080(10) 0.6975(6) 0.7403(8) 0.029(2) Uani 1 1 d . . . . .
C1 C 0.7123(10) 0.4323(4) 0.4787(6) 0.0181(19) Uani 1 1 d . . . . .
C24 C 0.1587(15) 0.4348(8) 1.0525(8) 0.046(4) Uani 1 1 d . . . . .
H24 H 0.1625 0.4345 1.1131 0.055 Uiso 1 1 calc R U . . .
C20 C 0.0393(11) 0.4247(6) 0.9194(7) 0.028(2) Uani 1 1 d . . . . .
C38 C 0.1681(11) 0.2573(6) 0.4107(9) 0.032(3) Uani 1 1 d . . . . .
C22 C 0.2625(11) 0.4419(7) 0.9147(7) 0.033(3) Uani 1 1 d . . . . .
H22 H 0.3344 0.4468 0.8835 0.040 Uiso 1 1 calc R U . . .
C44 C 0.4275(12) 0.5449(6) 0.2004(7) 0.033(3) Uani 1 1 d . . . . .
H44 H 0.3553 0.5311 0.1738 0.040 Uiso 1 1 calc R U . . .
C32 C 0.0722(10) 0.5914(6) 0.8767(7) 0.026(2) Uani 1 1 d . . . . .
C56 C 0.5938(9) 0.3499(5) 0.8043(6) 0.0192(19) Uani 1 1 d . . . . .
C61 C 0.6424(11) 0.2581(6) 0.8954(7) 0.028(2) Uani 1 1 d . . . . .
H61 H 0.6612 0.2411 0.9496 0.034 Uiso 1 1 calc R U . . .
C9 C 0.4754(10) 0.6418(5) 0.7775(7) 0.024(2) Uani 1 1 d . . . . .
C45 C 0.5278(12) 0.5626(8) 0.1484(7) 0.036(3) Uani 1 1 d . . . . .
H45 H 0.5197 0.5623 0.0879 0.043 Uiso 1 1 calc R U . . .
C54 C 0.6125(9) 0.2463(5) 0.7381(7) 0.023(2) Uani 1 1 d . . . . .
C25 C 0.0515(12) 0.4270(7) 1.0114(8) 0.038(3) Uani 1 1 d . . . . .
H25 H -0.0187 0.4227 1.0445 0.046 Uiso 1 1 calc R U . . .
C23 C 0.2653(12) 0.4436(9) 1.0054(7) 0.049(4) Uani 1 1 d . . . . .
H23 H 0.3394 0.4506 1.0348 0.059 Uiso 1 1 calc R U . . .
C57 C 0.6184(10) 0.3223(5) 0.8878(7) 0.022(2) Uani 1 1 d . . . . .
C11 C 0.5517(12) 0.7463(6) 0.7901(10) 0.038(3) Uani 1 1 d . . . . .
C29 C -0.1514(10) 0.5740(6) 0.9507(7) 0.027(2) Uani 1 1 d . . . . .
C8 C 0.4259(9) 0.5901(4) 0.7208(6) 0.0151(17) Uani 1 1 d . . . . .
C59 C 0.5997(10) 0.4243(5) 0.9477(7) 0.022(2) Uani 1 1 d . . . . .
H59 H 0.5991 0.4511 0.9949 0.026 Uiso 1 1 calc R U . . .
C1S C 0.154(2) 0.7725(8) 0.8866(12) 0.060(3) Uani 1 1 d . . . . .
C19 C -0.0727(11) 0.4166(6) 0.8762(8) 0.031(2) Uani 1 1 d . . . . .
H19 H -0.1428 0.4093 0.9085 0.037 Uiso 1 1 calc R U . . .
C14 C 0.4959(11) 0.6351(6) 0.8668(7) 0.028(2) Uani 1 1 d . . . . .
C12 C 0.5685(12) 0.7382(7) 0.8801(10) 0.040(3) Uani 1 1 d . . . . .
C31 C 0.0613(11) 0.5894(7) 0.9671(8) 0.035(3) Uani 1 1 d . . . . .
C13 C 0.5418(12) 0.6832(6) 0.9173(8) 0.036(3) Uani 1 1 d . . . . .
N1S N 0.2356(17) 0.7837(8) 0.8463(10) 0.070(5) Uani 1 1 d . . . . .
C18 C -0.0821(11) 0.4190(5) 0.7869(8) 0.028(2) Uani 1 1 d . . . . .
H18 H -0.1584 0.4146 0.7595 0.033 Uiso 1 1 calc R U . . .
C3S C 0.1973(15) 0.2359(9) 0.8645(16) 0.072(4) Uani 1 1 d . . . . .
C2S C 0.0467(18) 0.7594(8) 0.9391(11) 0.060(3) Uani 1 1 d . . . . .
H2SA H -0.0165 0.7413 0.9029 0.091 Uiso 1 1 calc R U . . .
H2SB H 0.0168 0.7969 0.9641 0.091 Uiso 1 1 calc R U . . .
H2SC H 0.0690 0.7312 0.9848 0.091 Uiso 1 1 calc R U . . .
N2S N 0.1226(15) 0.2156(8) 0.9013(10) 0.071(5) Uani 1 1 d . . . . .
C4S C 0.2966(15) 0.2615(9) 0.8111(15) 0.072(4) Uani 1 1 d . . . . .
H4SA H 0.2853 0.2487 0.7516 0.108 Uiso 1 1 calc R U . . .
H4SB H 0.3745 0.2469 0.8328 0.108 Uiso 1 1 calc R U . . .
H4SC H 0.2947 0.3056 0.8141 0.108 Uiso 1 1 calc R U . . .

loop_
_atom_site_aniso_label
_atom_site_aniso_U_11
_atom_site_aniso_U_22
_atom_site_aniso_U_33
_atom_site_aniso_U_23
_atom_site_aniso_U_13
_atom_site_aniso_U_12
Eu2 0.01445(19) 0.0167(2) 0.01235(18) 0.00080(17) 0.00064(14) -0.00046(17)
Eu1 0.01425(19) 0.01627(19) 0.01103(17) 0.00026(17) 0.00040(14) -0.00023(17)
F3 0.019(3) 0.045(4) 0.017(2) 0.002(3) 0.001(2) -0.009(3)
O8 0.022(4) 0.024(4) 0.017(3) 0.000(3) 0.005(3) -0.004(3)
F4 0.025(3) 0.055(4) 0.019(3) 0.000(3) 0.009(2) -0.009(4)
O11 0.024(4) 0.021(3) 0.015(3) -0.005(3) 0.001(3) 0.007(3)
F35 0.048(4) 0.030(3) 0.023(3) -0.001(3) -0.004(3) -0.005(3)
F7 0.023(3) 0.052(5) 0.023(3) -0.007(3) 0.002(3) -0.010(3)
F10 0.049(5) 0.026(4) 0.037(4) 0.007(3) 0.007(3) -0.014(3)
F38 0.053(5) 0.025(4) 0.046(4) 0.005(3) 0.000(4) -0.014(3)
F6 0.021(3) 0.065(5) 0.020(3) -0.005(3) -0.005(3) -0.002(3)
F30 0.040(4) 0.059(6) 0.018(3) 0.001(3) -0.002(3) 0.000(4)
F39 0.046(4) 0.035(4) 0.033(4) 0.009(3) -0.003(3) -0.010(3)
O4 0.017(3) 0.030(4) 0.017(3) -0.005(3) 0.001(2) 0.000(3)
O12 0.016(3) 0.025(4) 0.014(3) -0.001(3) 0.001(2) -0.001(3)
F5 0.025(3) 0.055(5) 0.017(3) -0.001(3) 0.001(2) -0.003(3)
F36 0.078(6) 0.035(4) 0.029(4) -0.005(3) -0.015(4) -0.002(4)
O7 0.017(3) 0.026(4) 0.018(3) 0.006(3) 0.002(3) -0.001(3)
N4 0.019(4) 0.019(4) 0.019(4) 0.002(3) -0.001(3) -0.005(3)
O3 0.017(3) 0.028(4) 0.018(3) -0.004(3) 0.004(3) -0.001(3)
O14 0.028(4) 0.016(3) 0.020(3) 0.005(3) -0.002(3) -0.002(3)
O10 0.021(3) 0.029(5) 0.019(3) -0.002(3) 0.000(3) 0.000(3)
F32 0.020(4) 0.110(8) 0.028(4) -0.006(4) -0.001(3) -0.010(4)
F14 0.044(4) 0.031(3) 0.018(3) -0.003(3) 0.000(3) 0.002(3)
O6 0.018(3) 0.021(3) 0.022(3) 0.004(3) 0.003(3) -0.002(3)
F37 0.058(5) 0.038(5) 0.047(5) -0.017(4) -0.011(4) -0.014(4)
O13 0.018(3) 0.024(4) 0.019(3) 0.006(3) 0.001(3) 0.001(3)
O2 0.020(4) 0.031(4) 0.017(3) -0.005(3) 0.001(3) -0.007(3)
N3 0.025(4) 0.022(4) 0.018(4) 0.003(4) 0.001(3) 0.000(4)
O9 0.023(4) 0.029(4) 0.014(3) -0.002(3) 0.005(3) -0.006(3)
F11 0.064(6) 0.024(4) 0.068(6) -0.006(4) 0.010(5) -0.018(4)
O5 0.021(4) 0.024(4) 0.015(3) -0.001(3) -0.004(3) 0.003(3)
F28 0.021(3) 0.070(6) 0.020(3) -0.005(3) -0.001(2) -0.008(3)
F29 0.033(4) 0.075(6) 0.017(3) -0.010(4) 0.012(2) -0.003(4)
F12 0.058(6) 0.044(5) 0.077(7) -0.035(5) -0.005(5) -0.012(4)
C72 0.019(4) 0.022(5) 0.023(4) 0.006(5) -0.002(3) -0.003(4)
C68 0.022(5) 0.015(4) 0.019(4) 0.006(4) -0.002(4) 0.001(4)
C71 0.030(6) 0.025(5) 0.017(4) -0.003(4) -0.004(4) 0.000(4)
F13 0.061(6) 0.058(5) 0.032(4) -0.024(4) -0.015(4) 0.010(4)
C16 0.023(5) 0.017(5) 0.022(5) 0.007(4) 0.007(4) 0.000(4)
N2 0.014(4) 0.020(4) 0.016(4) -0.001(3) 0.002(3) -0.001(3)
C33 0.016(4) 0.027(5) 0.016(4) -0.002(4) 0.004(3) 0.000(4)
C65 0.026(5) 0.020(5) 0.038(6) 0.004(5) 0.001(5) -0.002(4)
C49 0.014(5) 0.039(7) 0.052(8) -0.006(6) 0.014(5) -0.001(5)
C42 0.025(5) 0.014(5) 0.018(4) -0.002(4) 0.007(3) -0.001(4)
C36 0.031(6) 0.030(6) 0.027(6) -0.010(5) -0.006(5) -0.002(5)
O1 0.022(4) 0.032(4) 0.011(3) -0.006(3) 0.003(3) -0.004(3)
F31 0.029(4) 0.115(9) 0.026(4) -0.010(5) -0.007(3) -0.012(5)
C3 0.014(4) 0.012(4) 0.024(4) -0.002(4) 0.004(3) -0.008(3)
C7 0.015(5) 0.039(6) 0.015(4) -0.006(4) -0.001(4) 0.000(4)
C15 0.030(5) 0.014(5) 0.010(3) 0.003(3) 0.002(3) -0.010(4)
C40 0.018(4) 0.019(5) 0.017(4) 0.004(4) -0.002(3) -0.001(4)
C63 0.024(5) 0.022(5) 0.022(5) 0.001(4) -0.004(4) 0.002(4)
C70 0.023(5) 0.028(5) 0.023(5) 0.016(4) 0.007(4) -0.007(4)
C66 0.014(4) 0.027(5) 0.029(5) 0.001(4) 0.001(4) -0.002(4)
C67 0.020(5) 0.020(5) 0.018(4) 0.009(4) 0.000(4) -0.001(4)
C43 0.018(4) 0.024(6) 0.021(4) -0.002(4) 0.003(3) -0.006(4)
C52 0.021(5) 0.031(6) 0.026(5) -0.005(5) 0.002(4) -0.002(4)
C35 0.018(4) 0.022(5) 0.026(5) 0.000(4) -0.006(4) 0.003(4)
C69 0.033(6) 0.034(7) 0.023(5) 0.004(5) -0.005(5) -0.004(5)
C41 0.022(5) 0.018(5) 0.021(5) 0.003(4) 0.000(4) -0.001(4)
C34 0.022(5) 0.021(5) 0.018(4) -0.006(4) -0.001(4) 0.003(4)
C2 0.026(5) 0.019(5) 0.018(4) 0.001(4) 0.004(4) 0.005(4)
C64 0.033(6) 0.015(4) 0.027(5) 0.000(4) -0.001(4) -0.003(4)
C4 0.016(4) 0.035(7) 0.018(4) 0.003(4) 0.007(3) 0.000(4)
C39 0.019(5) 0.023(5) 0.028(5) -0.005(4) 0.000(4) -0.001(4)
C62 0.023(5) 0.022(5) 0.031(5) 0.007(4) 0.000(4) 0.002(4)
C50 0.021(5) 0.031(6) 0.032(6) 0.009(5) 0.000(4) -0.007(5)
C47 0.030(6) 0.022(5) 0.024(5) 0.002(4) 0.014(4) 0.007(4)
C6 0.017(4) 0.031(6) 0.017(4) -0.005(4) -0.003(4) 0.006(4)
C73 0.025(5) 0.032(6) 0.028(5) 0.007(5) -0.006(4) 0.000(5)
N1 0.022(4) 0.016(4) 0.020(4) 0.000(3) 0.003(3) -0.001(3)
C27 0.015(4) 0.023(5) 0.011(4) 0.001(4) -0.002(3) -0.005(4)
C26 0.013(4) 0.019(4) 0.023(5) 0.001(4) 0.005(3) 0.001(3)
C53 0.026(5) 0.019(5) 0.034(6) -0.002(4) 0.001(4) 0.002(4)
C17 0.020(5) 0.024(5) 0.028(5) -0.004(4) -0.001(4) 0.004(4)
C5 0.037(6) 0.031(6) 0.011(4) 0.005(4) 0.002(4) 0.004(5)
C51 0.017(4) 0.028(5) 0.014(4) -0.001(4) -0.001(3) 0.001(4)
C21 0.022(5) 0.029(6) 0.018(4) 0.002(4) 0.000(4) -0.002(4)
C46 0.045(7) 0.039(6) 0.016(4) 0.001(4) 0.016(4) 0.012(6)
C37 0.034(6) 0.031(6) 0.033(6) -0.011(5) -0.009(5) 0.002(5)
C30 0.029(6) 0.039(6) 0.016(4) -0.004(4) 0.003(4) 0.006(5)
C48 0.030(6) 0.034(6) 0.032(6) -0.007(5) 0.014(5) -0.005(5)
C55 0.017(4) 0.021(5) 0.023(5) -0.005(4) 0.000(4) 0.002(4)
C28 0.015(4) 0.026(5) 0.024(5) -0.005(4) 0.000(4) 0.005(4)
C74 0.038(6) 0.024(6) 0.032(6) 0.014(5) -0.004(5) 0.003(5)
C58 0.024(5) 0.034(6) 0.017(4) -0.005(4) -0.007(4) 0.005(4)
C60 0.016(4) 0.024(5) 0.017(4) 0.001(4) 0.004(3) -0.002(4)
C10 0.020(5) 0.030(6) 0.035(6) -0.001(5) 0.005(4) 0.002(4)
C1 0.030(5) 0.015(4) 0.010(4) -0.004(3) 0.003(4) 0.000(4)
C24 0.052(8) 0.062(11) 0.023(5) 0.004(6) 0.012(5) 0.002(7)
C20 0.031(6) 0.032(6) 0.020(5) 0.002(4) 0.001(4) -0.004(5)
C38 0.025(5) 0.023(5) 0.046(7) 0.003(5) -0.009(5) -0.010(4)
C22 0.032(6) 0.053(9) 0.014(4) -0.001(5) 0.002(4) -0.010(6)
C44 0.038(6) 0.039(7) 0.023(5) -0.006(5) -0.010(4) 0.003(5)
C32 0.019(5) 0.037(7) 0.021(5) -0.003(5) 0.003(4) 0.000(4)
C56 0.013(4) 0.023(5) 0.021(4) 0.000(4) 0.002(3) -0.002(4)
C61 0.034(6) 0.029(6) 0.022(5) 0.013(4) 0.000(4) -0.003(5)
C9 0.018(5) 0.027(5) 0.027(5) -0.006(4) -0.005(4) -0.003(4)
C45 0.040(6) 0.053(8) 0.016(4) 0.003(6) 0.006(4) 0.008(7)
C54 0.018(5) 0.025(5) 0.025(5) 0.000(4) 0.002(4) -0.004(4)
C25 0.033(6) 0.057(8) 0.025(5) 0.006(5) 0.012(5) -0.002(6)
C23 0.030(6) 0.094(12) 0.023(5) -0.013(7) 0.006(4) -0.012(8)
C57 0.020(5) 0.022(5) 0.023(5) 0.010(4) -0.005(4) -0.004(4)
C11 0.034(7) 0.021(5) 0.059(8) -0.010(6) 0.012(6) -0.010(5)
C29 0.023(5) 0.035(7) 0.022(5) -0.002(4) 0.008(4) 0.003(4)
C8 0.020(4) 0.017(4) 0.008(4) -0.002(3) 0.000(3) 0.002(4)
C59 0.020(5) 0.028(5) 0.018(4) 0.000(4) 0.000(4) -0.001(4)
C1S 0.083(10) 0.046(6) 0.052(7) 0.006(5) -0.007(6) -0.005(6)
C19 0.022(5) 0.029(6) 0.042(7) 0.003(5) 0.007(5) -0.001(4)
C14 0.027(6) 0.030(6) 0.027(5) -0.005(5) -0.002(4) 0.003(5)
C12 0.032(6) 0.034(7) 0.055(8) -0.029(6) 0.004(6) -0.005(5)
C31 0.029(6) 0.054(8) 0.022(5) -0.005(5) -0.002(4) -0.002(6)
C13 0.035(7) 0.038(7) 0.035(6) -0.020(6) -0.006(5) 0.007(6)
N1S 0.081(12) 0.070(11) 0.058(9) 0.001(8) -0.006(8) -0.023(9)
C18 0.023(5) 0.022(5) 0.038(6) 0.002(5) -0.004(5) -0.002(4)
C3S 0.030(5) 0.060(8) 0.126(13) 0.019(8) 0.007(7) -0.005(5)
C2S 0.083(10) 0.046(6) 0.052(7) 0.006(5) -0.007(6) -0.005(6)
N2S 0.061(10) 0.088(12) 0.065(9) -0.014(9) -0.006(8) -0.033(9)
C4S 0.030(5) 0.060(8) 0.126(13) 0.019(8) 0.007(7) -0.005(5)

loop_
_atom_type_symbol
_atom_type_description
_atom_type_scat_dispersion_real
_atom_type_scat_dispersion_imag
_atom_type_scat_source
C C 0.0033 0.0016 'International Tables Vol C Tables 4.2.6.8 and 6.1.1.4'
H H 0.0000 0.0000 'International Tables Vol C Tables 4.2.6.8 and 6.1.1.4'
Eu Eu -0.1578 3.6682 'International Tables Vol C Tables 4.2.6.8 and 6.1.1.4'
F F 0.0171 0.0103 'International Tables Vol C Tables 4.2.6.8 and 6.1.1.4'
N N 0.0061 0.0033 'International Tables Vol C Tables 4.2.6.8 and 6.1.1.4'
O O 0.0106 0.0060 'International Tables Vol C Tables 4.2.6.8 and 6.1.1.4'

loop_
_geom_angle_atom_site_label_1
_geom_angle_atom_site_label_2
_geom_angle_atom_site_label_3
_geom_angle
_geom_angle_site_symmetry_1
_geom_angle_site_symmetry_3
_geom_angle_publ_flag
O8 Eu2 O11 74.4(2) . . ?
O8 Eu2 N4 151.0(3) . . ?
O8 Eu2 O14 72.6(2) . . ?
O8 Eu2 O6 77.1(2) . . ?
O8 Eu2 O13 121.3(2) . . ?
O8 Eu2 O2 91.2(3) . . ?
O8 Eu2 H2A 89.3 . . ?
O8 Eu2 N3 145.1(3) . . ?
O8 Eu2 O9 78.4(3) . . ?
O11 Eu2 N4 78.6(3) . . ?
O11 Eu2 O14 70.0(2) . . ?
O11 Eu2 O13 81.5(3) . . ?
O11 Eu2 H2A 92.6 . . ?
O11 Eu2 N3 140.5(3) . . ?
N4 Eu2 O14 107.9(2) . . ?
N4 Eu2 H2A 81.4 . . ?
O14 Eu2 H2A 157.4 . . ?
O6 Eu2 O11 131.5(2) . . ?
O6 Eu2 N4 130.3(3) . . ?
O6 Eu2 O14 64.4(2) . . ?
O6 Eu2 O13 80.9(2) . . ?
O6 Eu2 O2 142.9(2) . . ?
O6 Eu2 H2A 125.5 . . ?
O6 Eu2 N3 76.3(3) . . ?
O6 Eu2 O9 72.1(2) . . ?
O13 Eu2 N4 63.8(2) . . ?
O13 Eu2 O14 48.9(2) . . ?
O13 Eu2 H2A 145.2 . . ?
O13 Eu2 N3 75.9(3) . . ?
O2 Eu2 O11 76.1(3) . . ?
O2 Eu2 N4 72.0(3) . . ?
O2 Eu2 O14 145.2(2) . . ?
O2 Eu2 O13 133.5(2) . . ?
O2 Eu2 H2A 17.8 . . ?
O2 Eu2 N3 96.7(3) . . ?
O2 Eu2 O9 71.1(2) . . ?
N3 Eu2 N4 62.5(3) . . ?
N3 Eu2 O14 114.4(3) . . ?
N3 Eu2 H2A 88.1 . . ?
O9 Eu2 O11 136.4(3) . . ?
O9 Eu2 N4 116.0(3) . . ?
O9 Eu2 O14 131.7(2) . . ?
O9 Eu2 O13 142.1(3) . . ?
O9 Eu2 H2A 53.4 . . ?
O9 Eu2 N3 72.2(3) . . ?
O8 Eu1 H1A 155.1 . . ?
O12 Eu1 O8 66.1(2) . . ?
O12 Eu1 O7 79.4(2) . . ?
O12 Eu1 O3 70.8(2) . . ?
O12 Eu1 O5 132.8(2) . . ?
O12 Eu1 N2 131.3(3) . . ?
O12 Eu1 O1 142.4(2) . . ?
O12 Eu1 H1A 125.0 . . ?
O12 Eu1 N1 78.2(3) . . ?
O7 Eu1 O8 49.6(2) . . ?
O7 Eu1 N2 64.4(2) . . ?
O7 Eu1 H1A 146.9 . . ?
O7 Eu1 N1 77.1(3) . . ?
O3 Eu1 O8 130.7(2) . . ?
O3 Eu1 O7 140.8(3) . . ?
O3 Eu1 N2 119.4(3) . . ?
O3 Eu1 H1A 54.2 . . ?
O3 Eu1 N1 72.5(3) . . ?
O14 Eu1 O8 73.8(2) . . ?
O14 Eu1 O12 78.6(3) . . ?
O14 Eu1 O7 123.4(3) . . ?
O14 Eu1 O3 75.4(3) . . ?
O14 Eu1 O5 74.8(3) . . ?
O14 Eu1 N2 148.6(3) . . ?
O14 Eu1 O1 87.9(3) . . ?
O14 Eu1 H1A 86.2 . . ?
O14 Eu1 N1 145.0(3) . . ?
O5 Eu1 O8 69.3(2) . . ?
O5 Eu1 O7 83.6(3) . . ?
O5 Eu1 O3 135.5(3) . . ?
O5 Eu1 N2 76.2(3) . . ?
O5 Eu1 H1A 91.5 . . ?
O5 Eu1 N1 139.4(2) . . ?
N2 Eu1 O8 106.8(2) . . ?
N2 Eu1 H1A 82.6 . . ?
O1 Eu1 O8 142.8(2) . . ?
O1 Eu1 O7 135.5(2) . . ?
O1 Eu1 O3 71.9(2) . . ?
O1 Eu1 O5 74.7(2) . . ?
O1 Eu1 N2 72.8(2) . . ?
O1 Eu1 H1A 17.9 . . ?
O1 Eu1 N1 94.7(3) . . ?
N1 Eu1 O8 118.9(2) . . ?
N1 Eu1 N2 63.3(3) . . ?
N1 Eu1 H1A 86.0 . . ?
Eu2 O8 Eu1 107.0(3) . . ?
C15 O8 Eu2 166.0(7) . . ?
C15 O8 Eu1 86.1(6) . . ?
C33 O11 Eu2 134.3(6) . . ?
C33 O12 Eu1 138.6(7) . . ?
C15 O7 Eu1 101.5(6) . . ?
C72 N4 Eu2 121.7(7) . . ?
C72 N4 C68 118.0(9) . . ?
C68 N4 Eu2 119.0(6) . . ?
C1 O3 Eu1 139.4(6) . . ?
Eu1 O14 Eu2 106.7(3) . . ?
C40 O14 Eu2 85.8(6) . . ?
C40 O14 Eu1 164.4(7) . . ?
C8 O6 Eu2 139.9(7) . . ?
C40 O13 Eu2 103.4(6) . . ?
Eu2 O2 H2A 103.2 . . ?
Eu2 O2 H2B 152.3 . . ?
H2A O2 H2B 104.5 . . ?
C63 N3 Eu2 120.0(7) . . ?
C63 N3 C67 118.4(10) . . ?
C67 N3 Eu2 121.6(7) . . ?
C26 O9 Eu2 140.4(7) . . ?
C8 O5 Eu1 133.2(6) . . ?
N4 C72 H72 117.8 . . ?
N4 C72 C71 124.4(11) . . ?
C71 C72 H72 117.8 . . ?
N4 C68 C67 118.1(9) . . ?
N4 C68 C69 123.2(10) . . ?
C69 C68 C67 118.7(10) . . ?
C72 C71 H71 121.7 . . ?
C70 C71 C72 116.5(10) . . ?
C70 C71 H71 121.7 . . ?
C17 C16 C15 118.9(9) . . ?
C17 C16 C21 120.6(10) . . ?
C21 C16 C15 120.5(9) . . ?
C60 N2 Eu1 122.9(7) . . ?
C60 N2 C56 117.6(9) . . ?
C56 N2 Eu1 118.3(6) . . ?
O11 C33 O12 128.7(10) . . ?
O11 C33 C34 116.8(8) . . ?
O12 C33 C34 114.5(9) . . ?
C66 C65 H65 120.6 . . ?
C64 C65 H65 120.6 . . ?
C64 C65 C66 118.7(11) . . ?
C50 C49 H49 120.6 . . ?
C48 C49 H49 120.6 . . ?
C48 C49 C50 118.8(12) . . ?
C41 C42 C43 123.8(9) . . ?
C47 C42 C43 118.4(9) . . ?
C47 C42 C41 117.8(10) . . ?
F36 C36 C35 121.7(11) . . ?
F36 C36 C37 118.7(10) . . ?
C35 C36 C37 119.5(11) . . ?
Eu1 O1 H1A 101.9 . . ?
Eu1 O1 H1B 153.6 . . ?
H1A O1 H1B 104.5 . . ?
F3 C3 C2 122.5(9) . . ?
F3 C3 C4 115.0(8) . . ?
C4 C3 C2 122.5(9) . . ?
F7 C7 C2 122.9(9) . . ?
F7 C7 C6 116.2(9) . . ?
C6 C7 C2 120.9(10) . . ?
O8 C15 C16 118.0(9) . . ?
O7 C15 O8 121.9(9) . . ?
O7 C15 C16 120.1(8) . . ?
O14 C40 C41 120.5(9) . . ?
O13 C40 O14 121.3(9) . . ?
O13 C40 C41 118.2(9) . . ?
N3 C63 H63 118.8 . . ?
N3 C63 C64 122.4(10) . . ?
C64 C63 H63 118.8 . . ?
C71 C70 H70 119.4 . . ?
C71 C70 C69 121.2(10) . . ?
C69 C70 H70 119.4 . . ?
C65 C66 C74 122.3(11) . . ?
C67 C66 C65 118.0(10) . . ?
C67 C66 C74 119.7(10) . . ?
N3 C67 C68 118.0(9) . . ?
N3 C67 C66 122.8(10) . . ?
C66 C67 C68 119.2(9) . . ?
C42 C43 H43 119.9 . . ?
C44 C43 C42 120.2(10) . . ?
C44 C43 H43 119.9 . . ?
C53 C52 H52 121.8 . . ?
C53 C52 C51 116.3(10) . . ?
C51 C52 H52 121.8 . . ?
F35 C35 C36 116.7(10) . . ?
F35 C35 C34 121.0(9) . . ?
C36 C35 C34 122.3(10) . . ?
C68 C69 C73 121.0(11) . . ?
C70 C69 C68 116.5(11) . . ?
C70 C69 C73 122.5(10) . . ?
C42 C41 C40 119.2(9) . . ?
C50 C41 C42 121.2(11) . . ?
C50 C41 C40 119.4(10) . . ?
C35 C34 C33 122.3(10) . . ?
C35 C34 C39 117.1(9) . . ?
C39 C34 C33 120.6(9) . . ?
C3 C2 C7 117.1(9) . . ?
C3 C2 C1 121.6(10) . . ?
C7 C2 C1 121.2(10) . . ?
C65 C64 C63 119.7(10) . . ?
C65 C64 H64 120.2 . . ?
C63 C64 H64 120.2 . . ?
F4 C4 C3 120.9(9) . . ?
F4 C4 C5 120.3(9) . . ?
C3 C4 C5 118.8(9) . . ?
F39 C39 C34 121.4(9) . . ?
F39 C39 C38 117.3(11) . . ?
C38 C39 C34 121.3(10) . . ?
C61 C62 H62 119.1 . . ?
C61 C62 C54 121.8(10) . . ?
C54 C62 H62 119.1 . . ?
C49 C50 H50 119.6 . . ?
C41 C50 C49 120.9(12) . . ?
C41 C50 H50 119.6 . . ?
C42 C47 C46 119.3(11) . . ?
C42 C47 C48 119.1(10) . . ?
C48 C47 C46 121.5(11) . . ?
F6 C6 C7 121.1(9) . . ?
F6 C6 C5 118.6(9) . . ?
C5 C6 C7 120.3(9) . . ?
C69 C73 H73 120.0 . . ?
C74 C73 C69 120.0(11) . . ?
C74 C73 H73 120.0 . . ?
C51 N1 Eu1 121.7(7) . . ?
C51 N1 C55 117.3(9) . . ?
C55 N1 Eu1 120.4(7) . . ?
C28 C27 C26 121.6(8) . . ?
C32 C27 C26 123.9(9) . . ?
C32 C27 C28 114.5(9) . . ?
O10 C26 C27 117.9(8) . . ?
O9 C26 O10 125.6(9) . . ?
O9 C26 C27 116.5(8) . . ?
C52 C53 H53 119.3 . . ?
C52 C53 C54 121.5(11) . . ?
C54 C53 H53 119.3 . . ?
C16 C17 H17 120.1 . . ?
C16 C17 C18 119.8(10) . . ?
C18 C17 H17 120.1 . . ?
F5 C5 C4 118.4(10) . . ?
F5 C5 C6 121.3(10) . . ?
C6 C5 C4 120.3(9) . . ?
C52 C51 H51 117.3 . . ?
N1 C51 C52 125.4(10) . . ?
N1 C51 H51 117.3 . . ?
C16 C21 C20 118.2(9) . . ?
C22 C21 C16 122.3(10) . . ?
C22 C21 C20 119.5(9) . . ?
C47 C46 H46 119.6 . . ?
C45 C46 C47 120.9(11) . . ?
C45 C46 H46 119.6 . . ?
F37 C37 C36 119.4(11) . . ?
F37 C37 C38 121.3(12) . . ?
C38 C37 C36 119.3(11) . . ?
F30 C30 C29 119.3(10) . . ?
F30 C30 C31 121.8(10) . . ?
C31 C30 C29 118.8(10) . . ?
C49 C48 C47 122.0(11) . . ?
C49 C48 H48 119.0 . . ?
C47 C48 H48 119.0 . . ?
N1 C55 C56 117.7(10) . . ?
N1 C55 C54 121.8(9) . . ?
C54 C55 C56 120.5(10) . . ?
F28 C28 C27 121.3(9) . . ?
F28 C28 C29 114.9(9) . . ?
C29 C28 C27 123.7(9) . . ?
C66 C74 H74 119.4 . . ?
C73 C74 C66 121.2(11) . . ?
C73 C74 H74 119.4 . . ?
C57 C58 H58 119.8 . . ?
C59 C58 H58 119.8 . . ?
C59 C58 C57 120.4(10) . . ?
N2 C60 H60 118.1 . . ?
N2 C60 C59 123.8(11) . . ?
C59 C60 H60 118.1 . . ?
F10 C10 C9 120.8(11) . . ?
F10 C10 C11 117.2(11) . . ?
C9 C10 C11 121.9(12) . . ?
O4 C1 C2 116.5(9) . . ?
O3 C1 O4 125.9(9) . . ?
O3 C1 C2 117.5(9) . . ?
C25 C24 H24 119.8 . . ?
C25 C24 C23 120.3(12) . . ?
C23 C24 H24 119.8 . . ?
C25 C20 C21 117.1(10) . . ?
C19 C20 C21 119.8(10) . . ?
C19 C20 C25 123.2(12) . . ?
F38 C38 C39 121.3(11) . . ?
F38 C38 C37 118.3(11) . . ?
C39 C38 C37 120.4(11) . . ?
C21 C22 H22 120.4 . . ?
C23 C22 C21 119.3(11) . . ?
C23 C22 H22 120.4 . . ?
C43 C44 H44 119.6 . . ?
C43 C44 C45 120.8(11) . . ?
C45 C44 H44 119.6 . . ?
F32 C32 C27 121.3(10) . . ?
F32 C32 C31 116.1(10) . . ?
C27 C32 C31 122.6(10) . . ?
N2 C56 C55 118.8(9) . . ?
N2 C56 C57 123.6(9) . . ?
C57 C56 C55 117.6(10) . . ?
C62 C61 H61 119.9 . . ?
C62 C61 C57 120.3(10) . . ?
C57 C61 H61 119.9 . . ?
C10 C9 C8 120.2(10) . . ?
C10 C9 C14 117.3(10) . . ?
C14 C9 C8 122.5(10) . . ?
C46 C45 C44 120.3(10) . . ?
C46 C45 H45 119.9 . . ?
C44 C45 H45 119.9 . . ?
C53 C54 C62 123.5(11) . . ?
C53 C54 C55 117.6(10) . . ?
C55 C54 C62 118.8(10) . . ?
C24 C25 C20 123.0(12) . . ?
C24 C25 H25 118.5 . . ?
C20 C25 H25 118.5 . . ?
C24 C23 C22 120.7(12) . . ?
C24 C23 H23 119.6 . . ?
C22 C23 H23 119.6 . . ?
C58 C57 C56 115.6(10) . . ?
C58 C57 C61 123.5(10) . . ?
C61 C57 C56 120.9(10) . . ?
F11 C11 C10 120.7(13) . . ?
F11 C11 C12 120.2(11) . . ?
C10 C11 C12 119.1(12) . . ?
F29 C29 C30 119.6(10) . . ?
F29 C29 C28 120.7(10) . . ?
C28 C29 C30 119.6(10) . . ?
O6 C8 O5 127.8(9) . . ?
O6 C8 C9 115.3(9) . . ?
O5 C8 C9 116.9(8) . . ?
C58 C59 C60 118.8(10) . . ?
C58 C59 H59 120.6 . . ?
C60 C59 H59 120.6 . . ?
N1S C1S C2S 179(2) . . ?
C20 C19 H19 119.3 . . ?
C18 C19 C20 121.4(11) . . ?
C18 C19 H19 119.3 . . ?
F14 C14 C9 120.7(10) . . ?
F14 C14 C13 117.9(11) . . ?
C13 C14 C9 121.4(12) . . ?
F12 C12 C11 119.4(13) . . ?
F12 C12 C13 120.8(14) . . ?
C13 C12 C11 119.9(11) . . ?
F31 C31 C32 119.0(11) . . ?
C30 C31 F31 120.3(11) . . ?
C30 C31 C32 120.7(10) . . ?
F13 C13 C14 119.6(13) . . ?
F13 C13 C12 120.0(11) . . ?
C12 C13 C14 120.4(12) . . ?
C17 C18 H18 119.9 . . ?
C19 C18 C17 120.2(10) . . ?
C19 C18 H18 119.9 . . ?
N2S C3S C4S 177(3) . . ?
C1S C2S H2SA 109.5 . . ?
C1S C2S H2SB 109.5 . . ?
C1S C2S H2SC 109.5 . . ?
H2SA C2S H2SB 109.5 . . ?
H2SA C2S H2SC 109.5 . . ?
H2SB C2S H2SC 109.5 . . ?
C3S C4S H4SA 109.5 . . ?
C3S C4S H4SB 109.5 . . ?
C3S C4S H4SC 109.5 . . ?
H4SA C4S H4SB 109.5 . . ?
H4SA C4S H4SC 109.5 . . ?
H4SB C4S H4SC 109.5 . . ?

loop_
_geom_bond_atom_site_label_1
_geom_bond_atom_site_label_2
_geom_bond_distance
_geom_bond_site_symmetry_2
_geom_bond_publ_flag
Eu2 O8 2.328(7) . ?
Eu2 O11 2.433(7) . ?
Eu2 N4 2.637(8) . ?
Eu2 O14 2.796(8) . ?
Eu2 O6 2.383(7) . ?
Eu2 O13 2.443(7) . ?
Eu2 O2 2.387(7) . ?
Eu2 H2A 2.7109 . ?
Eu2 N3 2.579(9) . ?
Eu2 O9 2.427(7) . ?
Eu1 O8 2.757(7) . ?
Eu1 O12 2.384(7) . ?
Eu1 O7 2.454(7) . ?
Eu1 O3 2.434(7) . ?
Eu1 O14 2.294(7) . ?
Eu1 O5 2.400(7) . ?
Eu1 N2 2.635(8) . ?
Eu1 O1 2.395(7) . ?
Eu1 H1A 2.7020 . ?
Eu1 N1 2.567(9) . ?
F3 C3 1.341(10) . ?
O8 C15 1.280(11) . ?
F4 C4 1.342(11) . ?
O11 C33 1.243(12) . ?
F35 C35 1.342(13) . ?
F7 C7 1.315(12) . ?
F10 C10 1.327(14) . ?
F38 C38 1.350(14) . ?
F6 C6 1.348(11) . ?
F30 C30 1.335(12) . ?
F39 C39 1.331(13) . ?
O4 C1 1.258(12) . ?
O12 C33 1.245(12) . ?
F5 C5 1.356(11) . ?
F36 C36 1.338(14) . ?
O7 C15 1.239(12) . ?
N4 C72 1.322(14) . ?
N4 C68 1.346(13) . ?
O3 C1 1.244(13) . ?
O14 C40 1.271(12) . ?
O10 C26 1.256(12) . ?
F32 C32 1.350(13) . ?
F14 C14 1.334(14) . ?
O6 C8 1.237(11) . ?
F37 C37 1.340(14) . ?
O13 C40 1.242(12) . ?
O2 H2A 0.8500 . ?
O2 H2B 0.8500 . ?
N3 C63 1.341(14) . ?
N3 C67 1.344(13) . ?
O9 C26 1.253(12) . ?
F11 C11 1.317(15) . ?
O5 C8 1.277(11) . ?
F28 C28 1.352(11) . ?
F29 C29 1.331(13) . ?
F12 C12 1.338(14) . ?
C72 H72 0.9300 . ?
C72 C71 1.403(14) . ?
C68 C67 1.438(14) . ?
C68 C69 1.408(15) . ?
C71 H71 0.9300 . ?
C71 C70 1.383(15) . ?
F13 C13 1.344(15) . ?
C16 C15 1.508(14) . ?
C16 C17 1.391(15) . ?
C16 C21 1.427(14) . ?
N2 C60 1.330(13) . ?
N2 C56 1.338(13) . ?
C33 C34 1.536(14) . ?
C65 H65 0.9300 . ?
C65 C66 1.410(16) . ?
C65 C64 1.372(16) . ?
C49 H49 0.9300 . ?
C49 C50 1.422(17) . ?
C49 C48 1.354(18) . ?
C42 C43 1.430(13) . ?
C42 C41 1.425(14) . ?
C42 C47 1.418(14) . ?
C36 C35 1.375(15) . ?
C36 C37 1.387(19) . ?
O1 H1A 0.8500 . ?
O1 H1B 0.8500 . ?
F31 C31 1.357(13) . ?
C3 C2 1.386(14) . ?
C3 C4 1.376(13) . ?
C7 C2 1.396(14) . ?
C7 C6 1.385(13) . ?
C40 C41 1.524(14) . ?
C63 H63 0.9300 . ?
C63 C64 1.399(15) . ?
C70 H70 0.9300 . ?
C70 C69 1.402(17) . ?
C66 C67 1.407(15) . ?
C66 C74 1.439(15) . ?
C43 H43 0.9300 . ?
C43 C44 1.374(14) . ?
C52 H52 0.9300 . ?
C52 C53 1.373(16) . ?
C52 C51 1.396(17) . ?
C35 C34 1.375(14) . ?
C69 C73 1.427(17) . ?
C41 C50 1.363(15) . ?
C34 C39 1.402(16) . ?
C2 C1 1.541(14) . ?
C64 H64 0.9300 . ?
C4 C5 1.387(15) . ?
C39 C38 1.368(16) . ?
C62 H62 0.9300 . ?
C62 C61 1.348(17) . ?
C62 C54 1.446(15) . ?
C50 H50 0.9300 . ?
C47 C46 1.432(15) . ?
C47 C48 1.423(17) . ?
C6 C5 1.363(16) . ?
C73 H73 0.9300 . ?
C73 C74 1.343(17) . ?
N1 C51 1.313(13) . ?
N1 C55 1.368(13) . ?
C27 C26 1.523(13) . ?
C27 C28 1.393(14) . ?
C27 C32 1.379(13) . ?
C53 H53 0.9300 . ?
C53 C54 1.381(15) . ?
C17 H17 0.9300 . ?
C17 C18 1.414(17) . ?
C51 H51 0.9300 . ?
C21 C20 1.431(16) . ?
C21 C22 1.418(15) . ?
C46 H46 0.9300 . ?
C46 C45 1.346(19) . ?
C37 C38 1.379(18) . ?
C30 C29 1.376(16) . ?
C30 C31 1.354(17) . ?
C48 H48 0.9300 . ?
C55 C56 1.447(14) . ?
C55 C54 1.411(15) . ?
C28 C29 1.374(15) . ?
C74 H74 0.9300 . ?
C58 H58 0.9300 . ?
C58 C57 1.420(15) . ?
C58 C59 1.356(16) . ?
C60 H60 0.9300 . ?
C60 C59 1.400(13) . ?
C10 C9 1.388(17) . ?
C10 C11 1.388(17) . ?
C24 H24 0.9300 . ?
C24 C25 1.33(2) . ?
C24 C23 1.391(18) . ?
C20 C25 1.416(16) . ?
C20 C19 1.390(16) . ?
C22 H22 0.9300 . ?
C22 C23 1.392(14) . ?
C44 H44 0.9300 . ?
C44 C45 1.417(18) . ?
C32 C31 1.394(15) . ?
C56 C57 1.435(14) . ?
C61 H61 0.9300 . ?
C61 C57 1.426(16) . ?
C9 C8 1.515(14) . ?
C9 C14 1.392(15) . ?
C45 H45 0.9300 . ?
C25 H25 0.9300 . ?
C23 H23 0.9300 . ?
C11 C12 1.40(2) . ?
C59 H59 0.9300 . ?
C1S N1S 1.12(2) . ?
C1S C2S 1.46(3) . ?
C19 H19 0.9300 . ?
C19 C18 1.373(17) . ?
C14 C13 1.390(17) . ?
C12 C13 1.36(2) . ?
C18 H18 0.9300 . ?
C3S N2S 1.09(2) . ?
C3S C4S 1.48(3) . ?
C2S H2SA 0.9600 . ?
C2S H2SB 0.9600 . ?
C2S H2SC 0.9600 . ?
C4S H4SA 0.9600 . ?
C4S H4SB 0.9600 . ?
C4S H4SC 0.9600 . ?

loop_
_geom_torsion_atom_site_label_1
_geom_torsion_atom_site_label_2
_geom_torsion_atom_site_label_3
_geom_torsion_atom_site_label_4
_geom_torsion
_geom_torsion_site_symmetry_1
_geom_torsion_site_symmetry_2
_geom_torsion_site_symmetry_3
_geom_torsion_site_symmetry_4
_geom_torsion_publ_flag
Eu2 O8 C15 O7 -169(2) . . . . ?
Eu2 O8 C15 C16 13(3) . . . . ?
Eu2 O11 C33 O12 -23.3(17) . . . . ?
Eu2 O11 C33 C34 156.4(7) . . . . ?
Eu2 N4 C72 C71 -166.3(8) . . . . ?
Eu2 N4 C68 C67 -10.0(12) . . . . ?
Eu2 N4 C68 C69 169.6(9) . . . . ?
Eu2 O14 C40 O13 7.3(10) . . . . ?
Eu2 O14 C40 C41 -173.9(9) . . . . ?
Eu2 O6 C8 O5 5.3(18) . . . . ?
Eu2 O6 C8 C9 -174.9(7) . . . . ?
Eu2 O13 C40 O14 -8.6(11) . . . . ?
Eu2 O13 C40 C41 172.6(7) . . . . ?
Eu2 N3 C63 C64 177.2(9) . . . . ?
Eu2 N3 C67 C68 3.7(13) . . . . ?
Eu2 N3 C67 C66 -174.4(8) . . . . ?
Eu2 O9 C26 O10 -23.9(18) . . . . ?
Eu2 O9 C26 C27 153.2(8) . . . . ?
Eu1 O8 C15 O7 -8.8(9) . . . . ?
Eu1 O8 C15 C16 173.2(8) . . . . ?
Eu1 O12 C33 O11 -3.9(18) . . . . ?
Eu1 O12 C33 C34 176.4(6) . . . . ?
Eu1 O7 C15 O8 10.1(10) . . . . ?
Eu1 O7 C15 C16 -171.9(7) . . . . ?
Eu1 O3 C1 O4 24.6(17) . . . . ?
Eu1 O3 C1 C2 -156.3(7) . . . . ?
Eu1 O14 C40 O13 151(2) . . . . ?
Eu1 O14 C40 C41 -30(3) . . . . ?
Eu1 O5 C8 O6 24.9(16) . . . . ?
Eu1 O5 C8 C9 -154.8(7) . . . . ?
Eu1 N2 C60 C59 165.1(7) . . . . ?
Eu1 N2 C56 C55 11.1(12) . . . . ?
Eu1 N2 C56 C57 -169.1(7) . . . . ?
Eu1 N1 C51 C52 -173.9(8) . . . . ?
Eu1 N1 C55 C56 -7.5(12) . . . . ?
Eu1 N1 C55 C54 174.1(7) . . . . ?
F3 C3 C2 C7 -178.1(10) . . . . ?
F3 C3 C2 C1 3.9(15) . . . . ?
F3 C3 C4 F4 -1.3(16) . . . . ?
F3 C3 C4 C5 178.6(11) . . . . ?
F4 C4 C5 F5 -0.5(18) . . . . ?
F4 C4 C5 C6 178.1(11) . . . . ?
O11 C33 C34 C35 43.1(14) . . . . ?
O11 C33 C34 C39 -139.0(11) . . . . ?
F35 C35 C34 C33 0.7(16) . . . . ?
F35 C35 C34 C39 -177.2(10) . . . . ?
F7 C7 C2 C3 179.8(11) . . . . ?
F7 C7 C2 C1 -2.1(18) . . . . ?
F7 C7 C6 F6 1.0(17) . . . . ?
F7 C7 C6 C5 178.9(11) . . . . ?
F10 C10 C9 C8 1.7(16) . . . . ?
F10 C10 C9 C14 178.6(10) . . . . ?
F10 C10 C11 F11 -0.8(18) . . . . ?
F10 C10 C11 C12 -179.9(11) . . . . ?
F6 C6 C5 F5 -0.8(17) . . . . ?
F6 C6 C5 C4 -179.5(11) . . . . ?
F30 C30 C29 F29 -0.3(18) . . . . ?
F30 C30 C29 C28 -179.3(11) . . . . ?
F30 C30 C31 F31 0(2) . . . . ?
F30 C30 C31 C32 178.2(12) . . . . ?
F39 C39 C38 F38 -1.2(18) . . . . ?
F39 C39 C38 C37 179.2(11) . . . . ?
O12 C33 C34 C35 -137.2(10) . . . . ?
O12 C33 C34 C39 40.8(14) . . . . ?
F36 C36 C35 F35 -0.6(17) . . . . ?
F36 C36 C35 C34 -178.2(11) . . . . ?
F36 C36 C37 F37 -3.0(19) . . . . ?
F36 C36 C37 C38 179.0(12) . . . . ?
N4 C72 C71 C70 -2.6(16) . . . . ?
N4 C68 C67 N3 4.4(15) . . . . ?
N4 C68 C67 C66 -177.4(10) . . . . ?
N4 C68 C69 C70 -3.0(17) . . . . ?
N4 C68 C69 C73 178.0(11) . . . . ?
O14 C40 C41 C42 130.4(10) . . . . ?
O14 C40 C41 C50 -54.3(15) . . . . ?
F32 C32 C31 F31 0.2(19) . . . . ?
F32 C32 C31 C30 -177.8(13) . . . . ?
F14 C14 C13 F13 1.7(18) . . . . ?
F14 C14 C13 C12 -177.4(12) . . . . ?
F37 C37 C38 F38 0.6(19) . . . . ?
F37 C37 C38 C39 -179.7(12) . . . . ?
O13 C40 C41 C42 -50.9(14) . . . . ?
O13 C40 C41 C50 124.5(11) . . . . ?
N3 C63 C64 C65 -2.1(18) . . . . ?
F11 C11 C12 F12 0(2) . . . . ?
F11 C11 C12 C13 -179.1(13) . . . . ?
F28 C28 C29 F29 0.5(17) . . . . ?
F28 C28 C29 C30 179.5(11) . . . . ?
F12 C12 C13 F13 0(2) . . . . ?
F12 C12 C13 C14 179.6(12) . . . . ?
C72 N4 C68 C67 -177.7(9) . . . . ?
C72 N4 C68 C69 2.0(16) . . . . ?
C72 C71 C70 C69 1.4(17) . . . . ?
C68 N4 C72 C71 1.0(15) . . . . ?
C68 C69 C73 C74 0.3(19) . . . . ?
C71 C70 C69 C68 1.2(17) . . . . ?
C71 C70 C69 C73 -179.8(11) . . . . ?
C16 C17 C18 C19 1.4(17) . . . . ?
C16 C21 C20 C25 -176.9(11) . . . . ?
C16 C21 C20 C19 1.7(17) . . . . ?
C16 C21 C22 C23 176.7(14) . . . . ?
N2 C60 C59 C58 3.0(16) . . . . ?
N2 C56 C57 C58 3.5(15) . . . . ?
N2 C56 C57 C61 -176.3(10) . . . . ?
C33 C34 C39 F39 3.6(16) . . . . ?
C33 C34 C39 C38 -178.0(10) . . . . ?
C65 C66 C67 N3 -3.3(16) . . . . ?
C65 C66 C67 C68 178.6(10) . . . . ?
C65 C66 C74 C73 179.3(12) . . . . ?
C42 C43 C44 C45 -1.4(18) . . . . ?
C42 C41 C50 C49 4.1(18) . . . . ?
C42 C47 C46 C45 -0.4(18) . . . . ?
C42 C47 C48 C49 -2.4(19) . . . . ?
C36 C35 C34 C33 178.3(10) . . . . ?
C36 C35 C34 C39 0.3(16) . . . . ?
C36 C37 C38 F38 178.6(12) . . . . ?
C36 C37 C38 C39 -2(2) . . . . ?
C3 C2 C1 O4 -3.3(14) . . . . ?
C3 C2 C1 O3 177.4(10) . . . . ?
C3 C4 C5 F5 179.6(10) . . . . ?
C3 C4 C5 C6 -1.7(18) . . . . ?
C7 C2 C1 O4 178.7(11) . . . . ?
C7 C2 C1 O3 -0.6(15) . . . . ?
C7 C6 C5 F5 -178.8(11) . . . . ?
C7 C6 C5 C4 2.5(18) . . . . ?
C15 C16 C17 C18 175.3(10) . . . . ?
C15 C16 C21 C20 -176.9(10) . . . . ?
C15 C16 C21 C22 5.8(16) . . . . ?
C40 C41 C50 C49 -171.2(11) . . . . ?
C63 N3 C67 C68 179.8(10) . . . . ?
C63 N3 C67 C66 1.7(16) . . . . ?
C70 C69 C73 C74 -178.7(12) . . . . ?
C66 C65 C64 C63 0.4(17) . . . . ?
C67 N3 C63 C64 1.1(16) . . . . ?
C67 C68 C69 C70 176.7(10) . . . . ?
C67 C68 C69 C73 -2.3(17) . . . . ?
C67 C66 C74 C73 -0.7(18) . . . . ?
C43 C42 C41 C40 -10.7(15) . . . . ?
C43 C42 C41 C50 174.0(11) . . . . ?
C43 C42 C47 C46 2.0(15) . . . . ?
C43 C42 C47 C48 -175.0(10) . . . . ?
C43 C44 C45 C46 3(2) . . . . ?
C52 C53 C54 C62 177.4(11) . . . . ?
C52 C53 C54 C55 1.1(17) . . . . ?
C35 C36 C37 F37 -179.9(11) . . . . ?
C35 C36 C37 C38 2.1(19) . . . . ?
C35 C34 C39 F39 -178.4(10) . . . . ?
C35 C34 C39 C38 0.0(16) . . . . ?
C69 C68 C67 N3 -175.3(10) . . . . ?
C69 C68 C67 C66 2.9(16) . . . . ?
C69 C73 C74 C66 1.3(19) . . . . ?
C41 C42 C43 C44 -179.8(11) . . . . ?
C41 C42 C47 C46 -179.2(10) . . . . ?
C41 C42 C47 C48 3.8(16) . . . . ?
C34 C39 C38 F38 -179.6(11) . . . . ?
C34 C39 C38 C37 0.8(18) . . . . ?
C2 C3 C4 F4 -179.3(11) . . . . ?
C2 C3 C4 C5 0.6(18) . . . . ?
C2 C7 C6 F6 179.9(11) . . . . ?
C2 C7 C6 C5 -2.2(18) . . . . ?
C64 C65 C66 C67 2.2(16) . . . . ?
C64 C65 C66 C74 -177.8(11) . . . . ?
C4 C3 C2 C7 -0.2(16) . . . . ?
C4 C3 C2 C1 -178.3(10) . . . . ?
C62 C61 C57 C58 177.8(11) . . . . ?
C62 C61 C57 C56 -2.4(17) . . . . ?
C50 C49 C48 C47 2(2) . . . . ?
C47 C42 C43 C44 -1.1(16) . . . . ?
C47 C42 C41 C40 170.6(10) . . . . ?
C47 C42 C41 C50 -4.7(16) . . . . ?
C47 C46 C45 C44 -2(2) . . . . ?
C6 C7 C2 C3 1.0(17) . . . . ?
C6 C7 C2 C1 179.1(10) . . . . ?
N1 C55 C56 N2 -2.6(14) . . . . ?
N1 C55 C56 C57 177.5(9) . . . . ?
N1 C55 C54 C62 -178.2(10) . . . . ?
N1 C55 C54 C53 -1.6(16) . . . . ?
C27 C28 C29 F29 -178.2(11) . . . . ?
C27 C28 C29 C30 0.8(18) . . . . ?
C27 C32 C31 F31 179.6(12) . . . . ?
C27 C32 C31 C30 2(2) . . . . ?
C26 C27 C28 F28 -4.4(16) . . . . ?
C26 C27 C28 C29 174.2(10) . . . . ?
C26 C27 C32 F32 4.1(18) . . . . ?
C26 C27 C32 C31 -175.3(12) . . . . ?
C53 C52 C51 N1 1.5(17) . . . . ?
C17 C16 C15 O8 49.4(13) . . . . ?
C17 C16 C15 O7 -128.7(10) . . . . ?
C17 C16 C21 C20 1.3(16) . . . . ?
C17 C16 C21 C22 -176.0(12) . . . . ?
C51 C52 C53 C54 -0.9(17) . . . . ?
C51 N1 C55 C56 -179.5(9) . . . . ?
C51 N1 C55 C54 2.1(15) . . . . ?
C21 C16 C15 O8 -132.4(10) . . . . ?
C21 C16 C15 O7 49.6(13) . . . . ?
C21 C16 C17 C18 -2.9(16) . . . . ?
C21 C20 C25 C24 -1(2) . . . . ?
C21 C20 C19 C18 -3.3(18) . . . . ?
C21 C22 C23 C24 2(3) . . . . ?
C46 C47 C48 C49 -179.4(12) . . . . ?
C37 C36 C35 F35 176.3(11) . . . . ?
C37 C36 C35 C34 -1.4(18) . . . . ?
C48 C49 C50 C41 -2(2) . . . . ?
C48 C47 C46 C45 176.6(14) . . . . ?
C55 N1 C51 C52 -2.0(16) . . . . ?
C55 C56 C57 C58 -176.6(10) . . . . ?
C55 C56 C57 C61 3.5(15) . . . . ?
C28 C27 C26 O10 -1.2(15) . . . . ?
C28 C27 C26 O9 -178.5(10) . . . . ?
C28 C27 C32 F32 -179.1(11) . . . . ?
C28 C27 C32 C31 1.5(17) . . . . ?
C74 C66 C67 N3 176.6(10) . . . . ?
C74 C66 C67 C68 -1.4(16) . . . . ?
C60 N2 C56 C55 179.5(9) . . . . ?
C60 N2 C56 C57 -0.6(15) . . . . ?
C10 C9 C8 O6 -48.3(14) . . . . ?
C10 C9 C8 O5 131.5(11) . . . . ?
C10 C9 C14 F14 180.0(10) . . . . ?
C10 C9 C14 C13 2.8(17) . . . . ?
C10 C11 C12 F12 179.2(12) . . . . ?
C10 C11 C12 C13 0(2) . . . . ?
C20 C21 C22 C23 -1(2) . . . . ?
C20 C19 C18 C17 1.8(18) . . . . ?
C22 C21 C20 C25 0.4(18) . . . . ?
C22 C21 C20 C19 179.1(12) . . . . ?
C32 C27 C26 O10 175.4(11) . . . . ?
C32 C27 C26 O9 -1.9(15) . . . . ?
C32 C27 C28 F28 178.7(10) . . . . ?
C32 C27 C28 C29 -2.7(16) . . . . ?
C56 N2 C60 C59 -2.8(14) . . . . ?
C56 C55 C54 C62 3.4(15) . . . . ?
C56 C55 C54 C53 180.0(10) . . . . ?
C61 C62 C54 C53 -178.6(11) . . . . ?
C61 C62 C54 C55 -2.2(16) . . . . ?
C9 C10 C11 F11 -178.2(12) . . . . ?
C9 C10 C11 C12 2.8(19) . . . . ?
C9 C14 C13 F13 178.9(11) . . . . ?
C9 C14 C13 C12 -0.3(19) . . . . ?
C54 C62 C61 C57 1.7(18) . . . . ?
C54 C55 C56 N2 175.8(9) . . . . ?
C54 C55 C56 C57 -4.1(15) . . . . ?
C25 C24 C23 C22 -2(3) . . . . ?
C25 C20 C19 C18 175.3(13) . . . . ?
C23 C24 C25 C20 2(3) . . . . ?
C57 C58 C59 C60 0.3(16) . . . . ?
C11 C10 C9 C8 178.9(11) . . . . ?
C11 C10 C9 C14 -4.1(17) . . . . ?
C11 C12 C13 F13 179.7(12) . . . . ?
C11 C12 C13 C14 -1(2) . . . . ?
C29 C30 C31 F31 178.4(13) . . . . ?
C29 C30 C31 C32 -4(2) . . . . ?
C8 C9 C14 F14 -3.2(17) . . . . ?
C8 C9 C14 C13 179.7(11) . . . . ?
C59 C58 C57 C56 -3.2(16) . . . . ?
C59 C58 C57 C61 176.6(11) . . . . ?
C19 C20 C25 C24 -179.9(15) . . . . ?
C14 C9 C8 O6 134.9(11) . . . . ?
C14 C9 C8 O5 -45.3(15) . . . . ?
C31 C30 C29 F29 -178.5(13) . . . . ?
C31 C30 C29 C28 2.5(19) . . . . ?
